data_1567595
loop_
_publ_author_name
'Torquato, Nicole A.'
'Mrse, Anthony A.'
'Gembicky, Milan'
'Chan, Thomas'
'Brunner, Felix M.'
'Kubiak, Clifford P.'
'Bertrand, Quentin C.'
'Palasz, Joseph M.'

_publ_section_title
;
 Synthesis, Structure and Reactivity of &#x00B5;3-SnH Capped Trinuclear
 Nickel Cluster
;
_journal_name_full 'Chemical Science'
_journal_paper_doi 10.1039/D2SC04042E
_journal_year 2022
_chemical_formula_moiety 'C75 H67 Ni3 P6 Sn, C4 H10 O1'
_chemical_formula_sum 'C79 H77 Ni3 O P6 Sn'
_chemical_formula_weight 1523.04
_chemical_name_systematic HSnNi3(dppm)3H
_chemical_properties_physical Air-sensitive,Moisture-sensitive
_space_group_crystal_system triclinic
_space_group_IT_number 2
_space_group_name_Hall '-P 1'
_space_group_name_H-M_alt 'P -1'
_atom_sites_solution_hydrogens mixed
_atom_sites_solution_primary dual
_audit_creation_date 2021-08-09
_audit_creation_method
;
Olex2 1.3
(compiled 2020.11.12 svn.r5f609507 for OlexSys, GUI svn.r6272)
;
_audit_update_record
;
2021-08-09 deposited with the CCDC.	2022-09-05 downloaded from the CCDC.
;
_cell_angle_alpha 88.2340(10)
_cell_angle_beta 74.0990(10)
_cell_angle_gamma 85.0760(10)
_cell_formula_units_Z 2
_cell_length_a 15.7957(16)
_cell_length_b 15.8530(16)
_cell_length_c 15.9408(16)
_cell_measurement_reflns_used 9907
_cell_measurement_temperature 100.0
_cell_measurement_theta_max 26.01
_cell_measurement_theta_min 2.44
_cell_volume 3824.7(7)
_computing_cell_refinement 'SAINT V8.40A (Bruker, 2019)'
_computing_data_collection 'APEX2 v2013.6-2 (Bruker, 2013)'
_computing_data_reduction 'SAINT V8.40A (Bruker, 2019)'
_computing_molecular_graphics 'Olex2 1.3 (Dolomanov et al., 2009)'
_computing_publication_material 'Olex2 1.3 (Dolomanov et al., 2009)'
_computing_structure_refinement 'XL  (Sheldrick, 2008)'
_computing_structure_solution 'SHELXT  (Sheldrick, 2015)'
_diffrn_ambient_temperature 100.0
_diffrn_detector 'Bruker APEX-II CCD'
_diffrn_detector_area_resol_mean 7.9
_diffrn_detector_type 'CCD Area Detector'
_diffrn_measured_fraction_theta_full 0.999
_diffrn_measured_fraction_theta_max 0.999
_diffrn_measurement_device 'Kappa Four-Circle Diffractometer'
_diffrn_measurement_device_type 'Bruker APEX II Ultra'
_diffrn_measurement_method '\w and \f scans'
_diffrn_radiation_monochromator 'Double Bounce Multilayer Mirrors'
_diffrn_radiation_probe x-ray
_diffrn_radiation_type MoK\a
_diffrn_radiation_wavelength 0.71073
_diffrn_radiation_xray_symbol K-L~3~
_diffrn_reflns_av_R_equivalents 0.0750
_diffrn_reflns_av_unetI/netI 0.0872
_diffrn_reflns_Laue_measured_fraction_full 0.999
_diffrn_reflns_Laue_measured_fraction_max 0.999
_diffrn_reflns_limit_h_max 19
_diffrn_reflns_limit_h_min -19
_diffrn_reflns_limit_k_max 19
_diffrn_reflns_limit_k_min -19
_diffrn_reflns_limit_l_max 19
_diffrn_reflns_limit_l_min -19
_diffrn_reflns_number 35268
_diffrn_reflns_point_group_measured_fraction_full 0.999
_diffrn_reflns_point_group_measured_fraction_max 0.999
_diffrn_reflns_theta_full 25.242
_diffrn_reflns_theta_max 25.687
_diffrn_reflns_theta_min 1.289
_diffrn_source 'Micro Focus Rotating Anode'
_diffrn_source_current 50.0
_diffrn_source_power 2.5
_diffrn_source_type 'Bruker TXS'
_diffrn_source_voltage 50.0
_diffrn_standards_number 0
_exptl_absorpt_coefficient_mu 1.217
_exptl_absorpt_correction_T_max 0.2522
_exptl_absorpt_correction_T_min 0.2106
_exptl_absorpt_correction_type multi-scan
_exptl_absorpt_process_details
;
SADABS-2016/2 (Bruker,2016/2) was used for absorption correction.
wR2(int) was 0.0961 before and 0.0873 after correction.
The Ratio of minimum to maximum transmission is 0.8351.
The \l/2 correction factor is Not present.
;
_exptl_crystal_colour 'clear dark red'
_exptl_crystal_colour_lustre clear
_exptl_crystal_colour_modifier dark
_exptl_crystal_colour_primary red
_exptl_crystal_density_diffrn 1.322
_exptl_crystal_description hexagonal
_exptl_crystal_F_000 1566
_exptl_crystal_preparation '4 eq. of NaB(Et)3H was added to Cl3SnNi3(dppm)3Cl'
_exptl_crystal_recrystallization_method 'Vapor diffusion of Et2O into a THF solution of HSnNi3(dppm)3H'
_exptl_crystal_size_max 0.3
_exptl_crystal_size_mid 0.1
_exptl_crystal_size_min 0.1
_refine_diff_density_max 0.863
_refine_diff_density_min -0.494
_refine_diff_density_rms 0.103
_refine_ls_extinction_method none
_refine_ls_goodness_of_fit_ref 1.035
_refine_ls_hydrogen_treatment mixed
_refine_ls_matrix_type full
_refine_ls_number_parameters 913
_refine_ls_number_reflns 14525
_refine_ls_number_restraints 211
_refine_ls_restrained_S_all 1.031
_refine_ls_R_factor_all 0.0536
_refine_ls_R_factor_gt 0.0434
_refine_ls_shift/su_max 0.003
_refine_ls_shift/su_mean 0.000
_refine_ls_structure_factor_coef Fsqd
_refine_ls_weighting_details 'w=1/[\s^2^(Fo^2^)+(0.0335P)^2^+1.0475P] where P=(Fo^2^+2Fc^2^)/3'
_refine_ls_weighting_scheme calc
_refine_ls_wR_factor_gt 0.1084
_refine_ls_wR_factor_ref 0.1177
_reflns_Friedel_coverage 0.000
_reflns_number_gt 11964
_reflns_number_total 14525
_reflns_threshold_expression 'I > 2\s(I)'
_cod_data_source_file d2sc04042e2.cif
_cod_data_source_block 112_a_sq
_cod_depositor_comments
;
The following automatic conversions were performed:

data item '_diffrn_radiation_probe' value 'X-ray' was changed to
'x-ray' in accordance with the
/home/data/users/saulius/crontab/automatic-downloads/rss-feeds/RSC/lib/dictionaries/cif_core.dic
dictionary named 'cif_core.dic' version 2.4.2 last updated on
2011-04-26.

Automatic conversion script
Id: cif_fix_values 7556 2019-12-06 15:28:31Z antanas 
;
_cod_database_code 1567595
_shelx_shelxl_version_number 2018/3
_shelx_space_group_comment
;
The symmetry employed for this shelxl refinement is uniquely defined
by the following loop, which should always be used as a source of
symmetry information in preference to the above space-group names.
They are only intended as comments.
;
_shelx_estimated_absorpt_t_max 0.888
_shelx_estimated_absorpt_t_min 0.712
_olex2_refinement_description
;
1. Fixed Uiso
 At 1.2 times of:
  All C(H) groups, All C(H,H) groups
 At 1.5 times of:
  All C(H,H,H) groups
2. Restrained distances
 C38-C33 \\sim C38A-C33A \\sim C38-C37 \\sim C38A-C37A \\sim C37-C36 \\sim
C37A-C36A \\sim C36-C35 ~
 C36A-C35A \\sim C35-C34 \\sim C35A-C34A \\sim C34-C33 \\sim C34A-C33A
 with sigma of 0.01
3. Uiso/Uaniso restraints and constraints
Uanis(C33A) \\sim Ueq, Uanis(C33) \\sim Ueq: with sigma of 0.005 and sigma for
terminal atoms of 0.01
Uanis(C1S) = Uanis(C1T)
4. Rigid body (RIGU) restrains
 P3, C33A, C34A, C35A, C36A, C37A, C38A
 with sigma for 1-2 distances of 0.001 and sigma for 1-3 distances of 0.002
 P3, C33, C34, C35, C36, C37, C38
 with sigma for 1-2 distances of 0.001 and sigma for 1-3 distances of 0.002
 C1T, C2T, O1T, C3T, C4T
 with sigma for 1-2 distances of 0.001 and sigma for 1-3 distances of 0.001
 C1S, C2S, O1S, C3S, C4S
 with sigma for 1-2 distances of 0.001 and sigma for 1-3 distances of 0.001
5. Same fragment restrains
{O1S, C1S, C2S, C3S, C4S} sigma for 1-2: 0.005, 1-3: 0.01
as in
{O1T, C1T, C2T, C3T, C4T}
6. Others
 Sof(C33A)=Sof(C34A)=Sof(H34A)=Sof(C35A)=Sof(H35A)=Sof(C36A)=Sof(H36A)=
 Sof(C37A)=Sof(H37A)=Sof(C38A)=Sof(H38A)=1-FVAR(1)
 Sof(C33)=Sof(C34)=Sof(H34)=Sof(C35)=Sof(H35)=Sof(C36)=Sof(H36)=Sof(C37)=
 Sof(H37)=Sof(C38)=Sof(H38)=FVAR(1)
 Sof(O1T)=Sof(C1T)=Sof(H1TA)=Sof(H1TB)=Sof(H1TC)=Sof(C2T)=Sof(H2TA)=Sof(H2TB)=
 Sof(C3T)=Sof(H3TA)=Sof(H3TB)=Sof(C4T)=Sof(H4TA)=Sof(H4TB)=Sof(H4TC)=1-FVAR(2)
 Sof(O1S)=Sof(C1S)=Sof(H1SA)=Sof(H1SB)=Sof(H1SC)=Sof(C2S)=Sof(H2SA)=Sof(H2SB)=
 Sof(C3S)=Sof(H3SA)=Sof(H3SB)=Sof(C4S)=Sof(H4SA)=Sof(H4SB)=Sof(H4SC)=FVAR(2)
 Fixed Uiso: H(0.0235)
7.a Secondary CH2 refined with riding coordinates:
 C1(H1A,H1B), C25(H25A,H25B), C51(H51A,H51B), C2S(H2SA,H2SB), C3S(H3SA,H3SB),
 C2T(H2TA,H2TB), C3T(H3TA,H3TB)
7.b Aromatic/amide H refined with riding coordinates:
 C3(H3), C4(H4), C5(H5), C6(H6), C7(H7), C9(H9), C10(H10), C11(H11), C12(H12),
 C13(H13), C15(H15), C16(H16), C17(H17), C18(H18), C19(H19), C21(H21), C22(H22),
  C23(H23), C24(H24), C27(H27), C28(H28), C29(H29), C30(H30), C31(H31),
 C32(H32), C34(H34), C34A(H34A), C35(H35), C35A(H35A), C36(H36), C36A(H36A),
 C37(H37), C37A(H37A), C38(H38), C38A(H38A), C40(H40), C41(H41), C42(H42),
 C43(H43), C44(H44), C46(H46), C47(H47), C48(H48), C49(H49), C50(H50), C53(H53),
  C54(H54), C55(H55), C56(H56), C57(H57), C59(H59), C60(H60), C61(H61),
 C62(H62), C63(H63), C65(H65), C66(H66), C67(H67), C68(H68), C69(H69), C71(H71),
  C72(H72), C73(H73), C74(H74), C75(H75)
7.c Idealised Me refined as rotating group:
 C1S(H1SA,H1SB,H1SC), C4S(H4SA,H4SB,H4SC), C1T(H1TA,H1TB,H1TC), C4T(H4TA,H4TB,
 H4TC)
;
_platon_squeeze_void_probe_radius 1.20
_olex2_submission_special_instructions 'No special instructions were received'

loop_
_space_group_symop_operation_xyz
'x, y, z'
'-x, -y, -z'

loop_
_atom_site_label
_atom_site_type_symbol
_atom_site_fract_x
_atom_site_fract_y
_atom_site_fract_z
_atom_site_U_iso_or_equiv
_atom_site_adp_type
_atom_site_occupancy
_atom_site_site_symmetry_order
_atom_site_calc_flag
_atom_site_refinement_flags_posn
_atom_site_refinement_flags_adp
_atom_site_refinement_flags_occupancy
_atom_site_disorder_assembly
_atom_site_disorder_group
Sn1 Sn 0.91940(2) 0.24669(2) 0.11906(2) 0.01586(7) Uani 1 1 d . . . . .
Ni1 Ni 0.84304(2) 0.20403(2) 0.27292(2) 0.01393(10) Uani 1 1 d . . . . .
H H 0.761(2) 0.249(2) 0.232(2) 0.024 Uiso 1 1 d . U . . .
Ni2 Ni 0.78201(3) 0.34200(3) 0.19181(3) 0.01670(10) Uani 1 1 d . . . . .
Ni3 Ni 0.77592(3) 0.17543(3) 0.15662(2) 0.01623(10) Uani 1 1 d . . . . .
P1 P 0.75677(5) 0.12866(5) 0.37285(5) 0.01512(17) Uani 1 1 d . . . . .
P2 P 0.93777(5) 0.26219(5) 0.31861(5) 0.01471(17) Uani 1 1 d . . . . .
P3 P 0.84513(6) 0.42432(5) 0.25706(5) 0.01884(18) Uani 1 1 d . . . . .
P4 P 0.72750(6) 0.37752(6) 0.08381(6) 0.0224(2) Uani 1 1 d . . . . .
P5 P 0.76793(6) 0.19234(6) 0.02580(5) 0.02041(19) Uani 1 1 d . . . . .
P6 P 0.70068(6) 0.07000(5) 0.21866(5) 0.01802(18) Uani 1 1 d . . . . .
C1 C 0.7307(2) 0.0360(2) 0.3197(2) 0.0191(7) Uani 1 1 d . . . . .
H1A H 0.680930 0.008925 0.360056 0.023 Uiso 1 1 calc R U . . .
H1B H 0.782552 -0.005971 0.305448 0.023 Uiso 1 1 calc R U . . .
C2 C 0.6464(2) 0.1750(2) 0.4300(2) 0.0181(7) Uani 1 1 d . . . . .
C3 C 0.5804(2) 0.1266(2) 0.4802(2) 0.0245(8) Uani 1 1 d . . . . .
H3 H 0.592460 0.067372 0.486675 0.029 Uiso 1 1 calc R U . . .
C4 C 0.4972(2) 0.1649(3) 0.5206(2) 0.0307(8) Uani 1 1 d . . . . .
H4 H 0.452407 0.131600 0.553876 0.037 Uiso 1 1 calc R U . . .
C5 C 0.4796(2) 0.2510(3) 0.5125(3) 0.0364(9) Uani 1 1 d . . . . .
H5 H 0.422566 0.276816 0.539935 0.044 Uiso 1 1 calc R U . . .
C6 C 0.5443(2) 0.2995(2) 0.4647(2) 0.0306(8) Uani 1 1 d . . . . .
H6 H 0.532378 0.359058 0.460631 0.037 Uiso 1 1 calc R U . . .
C7 C 0.6272(2) 0.2618(2) 0.4224(2) 0.0233(7) Uani 1 1 d . . . . .
H7 H 0.671083 0.295427 0.388122 0.028 Uiso 1 1 calc R U . . .
C8 C 0.7948(2) 0.0754(2) 0.4617(2) 0.0180(7) Uani 1 1 d . . . . .
C9 C 0.7592(2) 0.0962(2) 0.5490(2) 0.0252(8) Uani 1 1 d . . . . .
H9 H 0.710945 0.137921 0.565200 0.030 Uiso 1 1 calc R U . . .
C10 C 0.7937(3) 0.0563(3) 0.6130(2) 0.0354(9) Uani 1 1 d . . . . .
H10 H 0.769012 0.071174 0.672546 0.042 Uiso 1 1 calc R U . . .
C11 C 0.8634(3) -0.0043(3) 0.5903(3) 0.0404(11) Uani 1 1 d . . . . .
H11 H 0.886567 -0.031918 0.633906 0.049 Uiso 1 1 calc R U . . .
C12 C 0.8994(3) -0.0248(3) 0.5037(3) 0.0398(10) Uani 1 1 d . . . . .
H12 H 0.947486 -0.066760 0.487521 0.048 Uiso 1 1 calc R U . . .
C13 C 0.8656(2) 0.0155(2) 0.4404(2) 0.0314(9) Uani 1 1 d . . . . .
H13 H 0.891811 0.001642 0.380910 0.038 Uiso 1 1 calc R U . . .
C14 C 0.9191(2) 0.26254(19) 0.4379(2) 0.0174(7) Uani 1 1 d . . . . .
C15 C 0.8350(2) 0.2893(2) 0.4888(2) 0.0228(7) Uani 1 1 d . . . . .
H15 H 0.790111 0.305916 0.461026 0.027 Uiso 1 1 calc R U . . .
C16 C 0.8150(2) 0.2925(2) 0.5791(2) 0.0307(8) Uani 1 1 d . . . . .
H16 H 0.757186 0.311317 0.612354 0.037 Uiso 1 1 calc R U . . .
C17 C 0.8799(3) 0.2681(3) 0.6203(2) 0.0439(11) Uani 1 1 d . . . . .
H17 H 0.867362 0.270275 0.682025 0.053 Uiso 1 1 calc R U . . .
C18 C 0.9634(3) 0.2406(3) 0.5700(3) 0.0472(12) Uani 1 1 d . . . . .
H18 H 1.007967 0.222793 0.597927 0.057 Uiso 1 1 calc R U . . .
C19 C 0.9831(2) 0.2383(3) 0.4805(2) 0.0348(9) Uani 1 1 d . . . . .
H19 H 1.041197 0.220033 0.447541 0.042 Uiso 1 1 calc R U . . .
C20 C 1.0566(2) 0.2285(2) 0.2807(2) 0.0203(7) Uani 1 1 d . . . . .
C21 C 1.1226(2) 0.2753(2) 0.2942(2) 0.0290(8) Uani 1 1 d . . . . .
H21 H 1.106758 0.326863 0.325637 0.035 Uiso 1 1 calc R U . . .
C22 C 1.2106(2) 0.2477(3) 0.2626(3) 0.0399(10) Uani 1 1 d . . . . .
H22 H 1.254994 0.280800 0.270909 0.048 Uiso 1 1 calc R U . . .
C23 C 1.2343(2) 0.1710(3) 0.2185(2) 0.0405(11) Uani 1 1 d . . . . .
H23 H 1.294835 0.151152 0.198294 0.049 Uiso 1 1 calc R U . . .
C24 C 1.1707(2) 0.1239(3) 0.2040(2) 0.0340(9) Uani 1 1 d . . . . .
H24 H 1.187015 0.072123 0.172954 0.041 Uiso 1 1 calc R U . . .
C25 C 0.9418(2) 0.3769(2) 0.2915(2) 0.0179(7) Uani 1 1 d . . . . .
H25A H 0.945810 0.407614 0.343289 0.022 Uiso 1 1 calc R U . . .
H25B H 0.995991 0.385105 0.244119 0.022 Uiso 1 1 calc R U . . .
C26 C 0.7658(2) 0.4676(2) 0.3563(2) 0.0242(7) Uani 1 1 d . . . . .
C27 C 0.6802(2) 0.4914(2) 0.3518(3) 0.0329(9) Uani 1 1 d . . . . .
H27 H 0.665619 0.484798 0.298477 0.039 Uiso 1 1 calc R U . . .
C28 C 1.0818(2) 0.1528(2) 0.2353(2) 0.0249(8) Uani 1 1 d . . . . .
H28 H 1.037781 0.120184 0.225432 0.030 Uiso 1 1 calc R U . . .
C29 C 0.6160(3) 0.5244(3) 0.4230(3) 0.0439(11) Uani 1 1 d . . . . .
H29 H 0.557969 0.540315 0.418697 0.053 Uiso 1 1 calc R U . . .
C30 C 0.6368(3) 0.5339(3) 0.5005(3) 0.0555(14) Uani 1 1 d . . . . .
H30 H 0.592489 0.555207 0.550092 0.067 Uiso 1 1 calc R U . . .
C31 C 0.7219(3) 0.5127(3) 0.5067(3) 0.0517(13) Uani 1 1 d . . . . .
H31 H 0.736563 0.520835 0.559650 0.062 Uiso 1 1 calc R U . . .
C32 C 0.7856(3) 0.4792(3) 0.4342(2) 0.0367(9) Uani 1 1 d . . . . .
H32 H 0.843858 0.464121 0.438393 0.044 Uiso 1 1 calc R U . . .
C33 C 0.8833(13) 0.5211(10) 0.2069(8) 0.016(3) Uani 0.36(3) 1 d D U P A 1
C33A C 0.8996(9) 0.5213(6) 0.2063(5) 0.0195(19) Uani 0.64(3) 1 d D U P A 2
C34 C 0.8860(15) 0.5938(8) 0.2513(10) 0.034(4) Uani 0.36(3) 1 d D . P A 1
H34 H 0.860859 0.595980 0.312653 0.040 Uiso 0.36(3) 1 calc R U P A 1
C34A C 0.9296(12) 0.5791(6) 0.2525(6) 0.045(3) Uani 0.64(3) 1 d D . P A 2
H34A H 0.922310 0.570522 0.313236 0.054 Uiso 0.64(3) 1 calc R U P A 2
C35 C 0.9248(17) 0.6636(10) 0.2077(11) 0.045(5) Uani 0.36(3) 1 d D . P A 1
H35 H 0.923761 0.714118 0.238720 0.054 Uiso 0.36(3) 1 calc R U P A 1
C35A C 0.9700(12) 0.6492(6) 0.2119(6) 0.053(3) Uani 0.64(3) 1 d D . P A 2
H35A H 0.992593 0.686388 0.244587 0.063 Uiso 0.64(3) 1 calc R U P A 2
C36 C 0.9652(19) 0.6597(16) 0.1188(10) 0.029(4) Uani 0.36(3) 1 d D . P A 1
H36 H 0.993230 0.706890 0.088814 0.035 Uiso 0.36(3) 1 calc R U P A 1
C36A C 0.9781(12) 0.6661(10) 0.1249(6) 0.031(2) Uani 0.64(3) 1 d D . P A 2
H36A H 1.004502 0.715056 0.097443 0.037 Uiso 0.64(3) 1 calc R U P A 2
C37 C 0.9644(17) 0.5865(12) 0.0743(12) 0.028(4) Uani 0.36(3) 1 d D . P A 1
H37 H 0.990605 0.583811 0.013135 0.033 Uiso 0.36(3) 1 calc R U P A 1
C37A C 0.9466(10) 0.6098(8) 0.0788(7) 0.028(2) Uani 0.64(3) 1 d D . P A 2
H37A H 0.951615 0.620015 0.018636 0.034 Uiso 0.64(3) 1 calc R U P A 2
C38 C 0.9253(16) 0.5170(13) 0.1185(8) 0.022(4) Uani 0.36(3) 1 d D . P A 1
H38 H 0.927494 0.466011 0.087870 0.027 Uiso 0.36(3) 1 calc R U P A 1
C38A C 0.9075(9) 0.5382(8) 0.1189(5) 0.025(2) Uani 0.64(3) 1 d D . P A 2
H38A H 0.886030 0.500431 0.085845 0.029 Uiso 0.64(3) 1 calc R U P A 2
C39 C 0.7449(3) 0.4802(2) 0.0264(3) 0.0351(10) Uani 1 1 d . . . . .
C40 C 0.6991(4) 0.5524(3) 0.0699(3) 0.0545(14) Uani 1 1 d . . . . .
H40 H 0.658443 0.547199 0.125744 0.065 Uiso 1 1 calc R U . . .
C41 C 0.7126(5) 0.6323(3) 0.0317(4) 0.077(2) Uani 1 1 d . . . . .
H41 H 0.681379 0.681006 0.062199 0.092 Uiso 1 1 calc R U . . .
C42 C 0.7707(5) 0.6416(3) -0.0495(4) 0.083(2) Uani 1 1 d . . . . .
H42 H 0.779280 0.696039 -0.075447 0.099 Uiso 1 1 calc R U . . .
C43 C 0.8150(5) 0.5716(4) -0.0913(4) 0.081(2) Uani 1 1 d . . . . .
H43 H 0.855436 0.577257 -0.147184 0.097 Uiso 1 1 calc R U . . .
C44 C 0.8027(4) 0.4909(3) -0.0539(3) 0.0578(13) Uani 1 1 d . . . . .
H44 H 0.834956 0.442773 -0.084817 0.069 Uiso 1 1 calc R U . . .
C45 C 0.6067(2) 0.3821(2) 0.1119(3) 0.0307(9) Uani 1 1 d . . . . .
C46 C 0.5598(3) 0.3997(3) 0.0502(3) 0.0479(12) Uani 1 1 d . . . . .
H46 H 0.590804 0.411883 -0.008347 0.057 Uiso 1 1 calc R U . . .
C47 C 0.4685(3) 0.3998(3) 0.0730(4) 0.0712(18) Uani 1 1 d . . . . .
H47 H 0.437221 0.409904 0.030107 0.085 Uiso 1 1 calc R U . . .
C48 C 0.4234(3) 0.3848(4) 0.1595(5) 0.082(2) Uani 1 1 d . . . . .
H48 H 0.360792 0.386101 0.175943 0.098 Uiso 1 1 calc R U . . .
C49 C 0.4683(3) 0.3683(3) 0.2212(4) 0.0613(15) Uani 1 1 d . . . . .
H49 H 0.436873 0.357219 0.279878 0.074 Uiso 1 1 calc R U . . .
C50 C 0.5600(3) 0.3677(2) 0.1980(3) 0.0369(10) Uani 1 1 d . . . . .
H50 H 0.590792 0.357426 0.241238 0.044 Uiso 1 1 calc R U . . .
C51 C 0.7640(2) 0.3045(2) -0.0099(2) 0.0244(8) Uani 1 1 d . . . . .
H51A H 0.823449 0.317536 -0.045512 0.029 Uiso 1 1 calc R U . . .
H51B H 0.722953 0.313379 -0.046998 0.029 Uiso 1 1 calc R U . . .
C52 C 0.8563(2) 0.1423(2) -0.0630(2) 0.0235(7) Uani 1 1 d . . . . .
C53 C 0.8787(3) 0.1706(3) -0.1488(2) 0.0444(11) Uani 1 1 d . . . . .
H53 H 0.851107 0.222331 -0.163572 0.053 Uiso 1 1 calc R U . . .
C54 C 0.9404(3) 0.1250(3) -0.2128(3) 0.0478(12) Uani 1 1 d . . . . .
H54 H 0.955388 0.145623 -0.271206 0.057 Uiso 1 1 calc R U . . .
C55 C 0.9804(3) 0.0492(3) -0.1924(2) 0.0359(9) Uani 1 1 d . . . . .
H55 H 1.022802 0.017500 -0.236495 0.043 Uiso 1 1 calc R U . . .
C56 C 0.9584(3) 0.0199(3) -0.1076(2) 0.0338(9) Uani 1 1 d . . . . .
H56 H 0.985070 -0.032570 -0.093287 0.041 Uiso 1 1 calc R U . . .
C57 C 0.8978(2) 0.0666(2) -0.0433(2) 0.0277(8) Uani 1 1 d . . . . .
H57 H 0.884208 0.046527 0.015237 0.033 Uiso 1 1 calc R U . . .
C58 C 0.6710(2) 0.1562(2) -0.0023(2) 0.0259(8) Uani 1 1 d . . . . .
C59 C 0.6786(3) 0.1031(3) -0.0736(3) 0.0529(13) Uani 1 1 d . . . . .
H59 H 0.735260 0.085339 -0.110334 0.063 Uiso 1 1 calc R U . . .
C60 C 0.6031(3) 0.0767(4) -0.0900(3) 0.0696(17) Uani 1 1 d . . . . .
H60 H 0.608565 0.039744 -0.137304 0.084 Uiso 1 1 calc R U . . .
C61 C 0.5129(3) 0.1547(3) 0.0316(3) 0.0563(13) Uani 1 1 d . . . . .
H61 H 0.455955 0.172881 0.067499 0.068 Uiso 1 1 calc R U . . .
C62 C 0.5213(3) 0.1032(4) -0.0390(3) 0.0678(16) Uani 1 1 d . . . . .
H62 H 0.470083 0.086122 -0.051950 0.081 Uiso 1 1 calc R U . . .
C63 C 0.5879(3) 0.1799(3) 0.0499(3) 0.0355(9) Uani 1 1 d . . . . .
H63 H 0.581789 0.214188 0.099439 0.043 Uiso 1 1 calc R U . . .
C64 C 0.7358(2) -0.0237(2) 0.1495(2) 0.0217(7) Uani 1 1 d . . . . .
C65 C 0.8176(2) -0.0672(2) 0.1437(2) 0.0303(8) Uani 1 1 d . . . . .
H65 H 0.850057 -0.054388 0.183095 0.036 Uiso 1 1 calc R U . . .
C66 C 0.8522(3) -0.1289(2) 0.0813(2) 0.0357(9) Uani 1 1 d . . . . .
H66 H 0.908386 -0.157589 0.077848 0.043 Uiso 1 1 calc R U . . .
C67 C 0.8055(3) -0.1491(3) 0.0239(3) 0.0417(11) Uani 1 1 d . . . . .
H67 H 0.829256 -0.191581 -0.018793 0.050 Uiso 1 1 calc R U . . .
C68 C 0.7247(3) -0.1072(3) 0.0290(2) 0.0407(10) Uani 1 1 d . . . . .
H68 H 0.692436 -0.121107 -0.010281 0.049 Uiso 1 1 calc R U . . .
C69 C 0.6892(3) -0.0445(2) 0.0912(2) 0.0310(9) Uani 1 1 d . . . . .
H69 H 0.633136 -0.015915 0.093950 0.037 Uiso 1 1 calc R U . . .
C70 C 0.5799(2) 0.0677(2) 0.2577(2) 0.0203(7) Uani 1 1 d . . . . .
C71 C 0.5381(2) -0.0069(2) 0.2767(2) 0.0275(8) Uani 1 1 d . . . . .
H71 H 0.572070 -0.059791 0.265058 0.033 Uiso 1 1 calc R U . . .
C72 C 0.4477(2) -0.0053(3) 0.3123(2) 0.0323(9) Uani 1 1 d . . . . .
H72 H 0.419965 -0.056805 0.325385 0.039 Uiso 1 1 calc R U . . .
C73 C 0.3979(3) 0.0713(3) 0.3287(3) 0.0368(10) Uani 1 1 d . . . . .
H73 H 0.335765 0.072566 0.353194 0.044 Uiso 1 1 calc R U . . .
C74 C 0.4383(3) 0.1465(3) 0.3097(3) 0.0366(9) Uani 1 1 d . . . . .
H74 H 0.404046 0.199324 0.320299 0.044 Uiso 1 1 calc R U . . .
C75 C 0.5292(2) 0.1440(2) 0.2749(2) 0.0281(8) Uani 1 1 d . . . . .
H75 H 0.557071 0.195533 0.262748 0.034 Uiso 1 1 calc R U . . .
O1S O 0.2626(3) 0.2562(3) 0.6222(3) 0.0382(13) Uani 0.686(9) 1 d D . P B 1
C1S C 0.2236(9) 0.2567(8) 0.4887(7) 0.066(3) Uani 0.686(9) 1 d D . P B 1
H1SA H 0.189101 0.310940 0.504933 0.100 Uiso 0.686(9) 1 calc R U P B 1
H1SB H 0.194954 0.223788 0.454826 0.100 Uiso 0.686(9) 1 calc R U P B 1
H1SC H 0.283277 0.266942 0.453453 0.100 Uiso 0.686(9) 1 calc R U P B 1
C2S C 0.2289(7) 0.2095(6) 0.5674(5) 0.054(2) Uani 0.686(9) 1 d D . P B 1
H2SA H 0.169271 0.193882 0.599585 0.065 Uiso 0.686(9) 1 calc R U P B 1
H2SB H 0.267249 0.156584 0.550737 0.065 Uiso 0.686(9) 1 calc R U P B 1
C3S C 0.2673(6) 0.2148(5) 0.6992(4) 0.054(2) Uani 0.686(9) 1 d D . P B 1
H3SA H 0.301904 0.159473 0.685399 0.065 Uiso 0.686(9) 1 calc R U P B 1
H3SB H 0.207109 0.204157 0.734682 0.065 Uiso 0.686(9) 1 calc R U P B 1
C4S C 0.3099(9) 0.2669(11) 0.7502(7) 0.065(4) Uani 0.686(9) 1 d D . P B 1
H4SA H 0.309109 0.238676 0.805898 0.097 Uiso 0.686(9) 1 calc R U P B 1
H4SB H 0.277474 0.322820 0.761113 0.097 Uiso 0.686(9) 1 calc R U P B 1
H4SC H 0.371171 0.273543 0.716922 0.097 Uiso 0.686(9) 1 calc R U P B 1
O1T O 0.2822(5) 0.1988(7) 0.6250(6) 0.040(3) Uani 0.314(9) 1 d D . P B 2
C1T C 0.239(2) 0.233(2) 0.4954(14) 0.066(3) Uani 0.314(9) 1 d D . P B 2
H1TA H 0.196372 0.281757 0.517339 0.100 Uiso 0.314(9) 1 calc R U P B 2
H1TB H 0.221355 0.205642 0.449035 0.100 Uiso 0.314(9) 1 calc R U P B 2
H1TC H 0.297798 0.252499 0.472188 0.100 Uiso 0.314(9) 1 calc R U P B 2
C2T C 0.2386(14) 0.1731(13) 0.5662(12) 0.061(4) Uani 0.314(9) 1 d D . P B 2
H2TA H 0.176709 0.164344 0.598262 0.074 Uiso 0.314(9) 1 calc R U P B 2
H2TB H 0.267111 0.117985 0.541190 0.074 Uiso 0.314(9) 1 calc R U P B 2
C3T C 0.2330(8) 0.2571(9) 0.6866(10) 0.048(4) Uani 0.314(9) 1 d D . P B 2
H3TA H 0.176001 0.234671 0.717276 0.057 Uiso 0.314(9) 1 calc R U P B 2
H3TB H 0.220369 0.310554 0.656910 0.057 Uiso 0.314(9) 1 calc R U P B 2
C4T C 0.2820(14) 0.274(2) 0.7514(11) 0.042(5) Uani 0.314(9) 1 d D . P B 2
H4TA H 0.245974 0.315056 0.794575 0.063 Uiso 0.314(9) 1 calc R U P B 2
H4TB H 0.337693 0.298177 0.721271 0.063 Uiso 0.314(9) 1 calc R U P B 2
H4TC H 0.294383 0.221604 0.780937 0.063 Uiso 0.314(9) 1 calc R U P B 2

loop_
_atom_site_aniso_label
_atom_site_aniso_U_11
_atom_site_aniso_U_22
_atom_site_aniso_U_33
_atom_site_aniso_U_23
_atom_site_aniso_U_13
_atom_site_aniso_U_12
Sn1 0.01482(12) 0.01758(13) 0.01464(12) 0.00316(9) -0.00278(9) -0.00347(9)
Ni1 0.0140(2) 0.0144(2) 0.0134(2) 0.00186(15) -0.00341(16) -0.00287(16)
Ni2 0.0154(2) 0.0166(2) 0.0193(2) 0.00248(16) -0.00706(17) -0.00095(17)
Ni3 0.0172(2) 0.0176(2) 0.0148(2) 0.00288(16) -0.00484(16) -0.00601(17)
P1 0.0149(4) 0.0151(4) 0.0146(4) 0.0020(3) -0.0025(3) -0.0026(3)
P2 0.0134(4) 0.0159(4) 0.0147(4) 0.0016(3) -0.0040(3) -0.0010(3)
P3 0.0232(4) 0.0149(4) 0.0200(4) 0.0027(3) -0.0090(4) -0.0014(4)
P4 0.0250(5) 0.0192(5) 0.0279(5) 0.0079(4) -0.0152(4) -0.0053(4)
P5 0.0233(5) 0.0227(5) 0.0173(4) 0.0040(3) -0.0077(4) -0.0077(4)
P6 0.0196(4) 0.0184(4) 0.0168(4) 0.0018(3) -0.0047(3) -0.0070(4)
C1 0.0227(17) 0.0162(17) 0.0173(16) 0.0032(12) -0.0026(13) -0.0067(14)
C2 0.0174(16) 0.0222(18) 0.0144(16) 0.0014(13) -0.0037(13) -0.0017(14)
C3 0.0227(18) 0.028(2) 0.0234(18) 0.0037(14) -0.0057(14) -0.0057(15)
C4 0.0187(18) 0.046(2) 0.0251(19) 0.0065(16) -0.0010(15) -0.0071(17)
C5 0.0199(19) 0.048(3) 0.035(2) -0.0018(18) -0.0002(16) 0.0074(18)
C6 0.0214(19) 0.030(2) 0.036(2) 0.0012(16) -0.0031(16) 0.0087(16)
C7 0.0189(17) 0.0262(19) 0.0224(18) 0.0014(14) -0.0021(14) -0.0020(15)
C8 0.0165(16) 0.0180(17) 0.0199(17) 0.0074(13) -0.0052(13) -0.0059(13)
C9 0.0215(18) 0.033(2) 0.0210(18) 0.0054(15) -0.0055(14) -0.0065(16)
C10 0.031(2) 0.056(3) 0.0201(19) 0.0143(17) -0.0066(16) -0.016(2)
C11 0.044(3) 0.047(3) 0.039(2) 0.027(2) -0.026(2) -0.018(2)
C12 0.040(2) 0.035(2) 0.048(3) 0.0041(19) -0.024(2) 0.0110(19)
C13 0.033(2) 0.034(2) 0.028(2) -0.0004(16) -0.0109(16) 0.0069(17)
C14 0.0223(17) 0.0128(16) 0.0169(16) 0.0018(12) -0.0051(13) -0.0016(13)
C15 0.0224(18) 0.0234(19) 0.0222(18) 0.0000(14) -0.0051(14) -0.0023(15)
C16 0.028(2) 0.036(2) 0.0232(19) -0.0044(16) 0.0016(15) -0.0006(17)
C17 0.048(3) 0.062(3) 0.0149(19) 0.0019(18) -0.0028(18) 0.012(2)
C18 0.044(3) 0.073(3) 0.023(2) 0.004(2) -0.0145(19) 0.019(2)
C19 0.027(2) 0.053(3) 0.0209(19) 0.0023(17) -0.0071(16) 0.0132(19)
C20 0.0171(16) 0.0248(18) 0.0192(17) 0.0073(13) -0.0067(13) 0.0006(14)
C21 0.0203(18) 0.043(2) 0.0245(19) 0.0030(16) -0.0068(15) -0.0042(17)
C22 0.0184(19) 0.066(3) 0.037(2) 0.011(2) -0.0103(17) -0.008(2)
C23 0.0154(18) 0.073(3) 0.025(2) 0.012(2) 0.0009(15) 0.013(2)
C24 0.031(2) 0.043(2) 0.0217(19) 0.0015(16) -0.0025(16) 0.0151(18)
C25 0.0189(16) 0.0166(17) 0.0179(16) 0.0011(13) -0.0032(13) -0.0056(13)
C26 0.0253(18) 0.0154(17) 0.0293(19) 0.0038(14) -0.0046(15) 0.0020(14)
C27 0.030(2) 0.032(2) 0.038(2) -0.0016(17) -0.0122(17) 0.0042(17)
C28 0.0220(18) 0.034(2) 0.0171(17) 0.0039(14) -0.0054(14) 0.0045(16)
C29 0.031(2) 0.043(3) 0.050(3) 0.000(2) -0.0046(19) 0.018(2)
C30 0.057(3) 0.056(3) 0.038(3) -0.004(2) 0.003(2) 0.036(2)
C31 0.062(3) 0.060(3) 0.028(2) -0.009(2) -0.012(2) 0.029(3)
C32 0.039(2) 0.038(2) 0.031(2) 0.0037(17) -0.0112(18) 0.0111(19)
C33 0.013(5) 0.016(4) 0.020(4) 0.000(3) -0.007(3) 0.000(3)
C33A 0.022(4) 0.013(3) 0.025(3) 0.0070(18) -0.009(2) -0.001(2)
C34 0.046(10) 0.024(4) 0.025(5) -0.005(3) 0.006(5) -0.017(5)
C34A 0.079(8) 0.033(3) 0.034(3) 0.012(2) -0.027(4) -0.028(5)
C35 0.061(12) 0.025(5) 0.040(5) -0.005(4) 0.011(5) -0.023(6)
C35A 0.098(9) 0.034(4) 0.041(3) 0.010(3) -0.035(4) -0.040(5)
C36 0.024(10) 0.017(5) 0.038(5) 0.005(4) 0.004(5) -0.004(5)
C36A 0.032(5) 0.027(4) 0.038(3) 0.010(2) -0.016(3) -0.011(3)
C37 0.033(10) 0.020(6) 0.027(5) 0.007(4) -0.003(4) -0.003(6)
C37A 0.034(6) 0.026(5) 0.027(3) 0.011(3) -0.013(3) -0.010(4)
C38 0.029(9) 0.014(6) 0.021(4) 0.001(3) -0.003(3) -0.001(6)
C38A 0.027(5) 0.024(5) 0.027(3) 0.008(2) -0.014(2) -0.006(4)
C39 0.054(3) 0.024(2) 0.042(2) 0.0147(17) -0.035(2) -0.0169(19)
C40 0.107(4) 0.024(2) 0.049(3) 0.0132(19) -0.049(3) -0.014(3)
C41 0.157(6) 0.028(3) 0.078(4) 0.013(2) -0.084(4) -0.019(3)
C42 0.180(7) 0.037(3) 0.069(4) 0.033(3) -0.087(4) -0.057(4)
C43 0.128(6) 0.063(4) 0.064(4) 0.037(3) -0.033(4) -0.060(4)
C44 0.074(4) 0.038(3) 0.061(3) 0.026(2) -0.016(3) -0.022(3)
C45 0.028(2) 0.024(2) 0.045(2) 0.0093(16) -0.0207(18) -0.0019(16)
C46 0.038(2) 0.041(3) 0.076(3) 0.019(2) -0.035(2) -0.007(2)
C47 0.050(3) 0.057(3) 0.128(5) 0.039(3) -0.063(4) -0.011(3)
C48 0.027(3) 0.067(4) 0.153(6) 0.050(4) -0.035(3) -0.005(3)
C49 0.027(2) 0.052(3) 0.097(4) 0.026(3) -0.007(2) 0.001(2)
C50 0.030(2) 0.025(2) 0.057(3) 0.0104(18) -0.017(2) 0.0013(17)
C51 0.0267(19) 0.0262(19) 0.0251(18) 0.0072(14) -0.0143(15) -0.0071(15)
C52 0.0239(18) 0.0273(19) 0.0192(17) 0.0035(14) -0.0034(14) -0.0106(15)
C53 0.061(3) 0.039(2) 0.025(2) 0.0127(18) -0.002(2) 0.005(2)
C54 0.063(3) 0.050(3) 0.019(2) 0.0112(18) 0.006(2) -0.001(2)
C55 0.033(2) 0.040(2) 0.028(2) -0.0072(17) 0.0042(17) -0.0044(19)
C56 0.042(2) 0.031(2) 0.026(2) 0.0006(16) -0.0065(17) 0.0005(18)
C57 0.031(2) 0.032(2) 0.0187(18) 0.0001(15) -0.0045(15) -0.0059(17)
C58 0.031(2) 0.030(2) 0.0237(18) 0.0080(15) -0.0159(16) -0.0130(16)
C59 0.044(3) 0.080(4) 0.041(3) -0.020(2) -0.017(2) -0.016(3)
C60 0.056(3) 0.108(5) 0.056(3) -0.030(3) -0.023(3) -0.030(3)
C61 0.031(2) 0.079(4) 0.063(3) -0.009(3) -0.013(2) -0.028(2)
C62 0.049(3) 0.099(4) 0.069(4) -0.007(3) -0.026(3) -0.041(3)
C63 0.035(2) 0.041(2) 0.033(2) -0.0024(17) -0.0089(18) -0.0148(19)
C64 0.0274(18) 0.0181(17) 0.0190(17) 0.0021(13) -0.0025(14) -0.0117(15)
C65 0.034(2) 0.030(2) 0.0248(19) -0.0043(15) -0.0043(16) -0.0031(17)
C66 0.046(2) 0.025(2) 0.031(2) -0.0037(16) -0.0030(18) 0.0026(18)
C67 0.059(3) 0.028(2) 0.030(2) -0.0095(17) 0.005(2) -0.016(2)
C68 0.048(3) 0.049(3) 0.027(2) -0.0097(18) -0.0056(18) -0.024(2)
C69 0.032(2) 0.037(2) 0.0251(19) -0.0042(16) -0.0048(16) -0.0127(18)
C70 0.0214(17) 0.0259(19) 0.0158(16) 0.0024(13) -0.0074(13) -0.0067(15)
C71 0.0281(19) 0.030(2) 0.0251(19) 0.0040(15) -0.0067(15) -0.0082(16)
C72 0.032(2) 0.033(2) 0.033(2) 0.0079(16) -0.0075(17) -0.0196(18)
C73 0.025(2) 0.052(3) 0.035(2) 0.0085(19) -0.0070(17) -0.0146(19)
C74 0.027(2) 0.040(2) 0.042(2) 0.0030(18) -0.0086(18) -0.0016(18)
C75 0.0236(19) 0.031(2) 0.033(2) 0.0035(16) -0.0125(16) -0.0062(16)
O1S 0.036(3) 0.045(3) 0.030(2) 0.0057(19) -0.0018(18) -0.014(2)
C1S 0.055(6) 0.093(8) 0.064(3) 0.006(4) -0.038(3) -0.008(5)
C2S 0.050(5) 0.058(5) 0.063(3) -0.002(4) -0.030(3) -0.008(4)
C3S 0.065(5) 0.061(5) 0.035(3) 0.014(3) -0.009(3) -0.017(4)
C4S 0.100(10) 0.060(7) 0.040(5) 0.004(4) -0.027(6) -0.008(7)
O1T 0.025(5) 0.055(7) 0.039(4) 0.014(4) -0.003(3) -0.016(4)
C1T 0.055(6) 0.093(8) 0.064(3) 0.006(4) -0.038(3) -0.008(5)
C2T 0.055(10) 0.064(9) 0.076(5) 0.004(5) -0.038(6) -0.007(7)
C3T 0.039(7) 0.054(8) 0.043(6) 0.017(5) 0.000(4) -0.009(5)
C4T 0.031(8) 0.050(11) 0.033(6) 0.012(6) 0.011(5) -0.011(8)

loop_
_atom_type_symbol
_atom_type_description
_atom_type_scat_dispersion_real
_atom_type_scat_dispersion_imag
_atom_type_scat_source
C C 0.0033 0.0016 'International Tables Vol C Tables 4.2.6.8 and 6.1.1.4'
H H 0.0000 0.0000 'International Tables Vol C Tables 4.2.6.8 and 6.1.1.4'
Ni Ni 0.3393 1.1124 'International Tables Vol C Tables 4.2.6.8 and 6.1.1.4'
O O 0.0106 0.0060 'International Tables Vol C Tables 4.2.6.8 and 6.1.1.4'
P P 0.1023 0.0942 'International Tables Vol C Tables 4.2.6.8 and 6.1.1.4'
Sn Sn -0.6537 1.4246 'International Tables Vol C Tables 4.2.6.8 and 6.1.1.4'

loop_
_geom_angle_atom_site_label_1
_geom_angle_atom_site_label_2
_geom_angle_atom_site_label_3
_geom_angle
_geom_angle_site_symmetry_1
_geom_angle_site_symmetry_3
_geom_angle_publ_flag
Ni1 Sn1 Ni2 65.558(14) . . ?
Ni1 Sn1 Ni3 57.867(13) . . ?
Ni3 Sn1 Ni2 64.982(16) . . ?
Sn1 Ni1 H 75.2(11) . . ?
Sn1 Ni1 Ni2 57.774(13) . . ?
Ni2 Ni1 H 33.2(11) . . ?
Ni3 Ni1 Sn1 61.396(15) . . ?
Ni3 Ni1 H 42.6(11) . . ?
Ni3 Ni1 Ni2 63.211(16) . . ?
P1 Ni1 Sn1 154.93(3) . . ?
P1 Ni1 H 95.0(11) . . ?
P1 Ni1 Ni2 123.30(3) . . ?
P1 Ni1 Ni3 95.68(3) . . ?
P2 Ni1 Sn1 89.94(3) . . ?
P2 Ni1 H 129.7(11) . . ?
P2 Ni1 Ni2 98.63(3) . . ?
P2 Ni1 Ni3 150.94(3) . . ?
P2 Ni1 P1 113.38(3) . . ?
Sn1 Ni2 Ni1 56.668(13) . . ?
Sn1 Ni2 H 75.5(12) . . ?
Sn1 Ni2 Ni3 57.236(13) . . ?
Ni1 Ni2 H 35.1(11) . . ?
Ni3 Ni2 Ni1 53.035(14) . . ?
Ni3 Ni2 H 34.0(11) . . ?
P3 Ni2 Sn1 97.24(3) . . ?
P3 Ni2 Ni1 90.17(3) . . ?
P3 Ni2 H 119.0(11) . . ?
P3 Ni2 Ni3 142.09(3) . . ?
P3 Ni2 P4 125.74(4) . . ?
P4 Ni2 Sn1 102.51(3) . . ?
P4 Ni2 Ni1 142.25(3) . . ?
P4 Ni2 H 114.8(11) . . ?
P4 Ni2 Ni3 89.42(3) . . ?
Sn1 Ni3 H 75.3(12) . . ?
Sn1 Ni3 Ni2 57.782(13) . . ?
Ni1 Ni3 Sn1 60.737(14) . . ?
Ni1 Ni3 H 43.9(11) . . ?
Ni1 Ni3 Ni2 63.754(15) . . ?
Ni2 Ni3 H 33.1(11) . . ?
P5 Ni3 Sn1 90.49(3) . . ?
P5 Ni3 Ni1 150.68(3) . . ?
P5 Ni3 H 127.8(11) . . ?
P5 Ni3 Ni2 97.30(3) . . ?
P5 Ni3 P6 110.21(3) . . ?
P6 Ni3 Sn1 148.79(3) . . ?
P6 Ni3 Ni1 98.40(3) . . ?
P6 Ni3 H 106.6(12) . . ?
P6 Ni3 Ni2 136.92(3) . . ?
C1 P1 Ni1 108.38(10) . . ?
C2 P1 Ni1 118.97(11) . . ?
C2 P1 C1 101.87(15) . . ?
C2 P1 C8 102.51(14) . . ?
C8 P1 Ni1 121.81(10) . . ?
C8 P1 C1 100.07(14) . . ?
C14 P2 Ni1 115.82(10) . . ?
C14 P2 C20 101.82(14) . . ?
C14 P2 C25 101.81(14) . . ?
C20 P2 Ni1 121.69(11) . . ?
C20 P2 C25 99.42(15) . . ?
C25 P2 Ni1 113.31(10) . . ?
C25 P3 Ni2 116.82(10) . . ?
C25 P3 C33A 95.0(4) . . ?
C26 P3 Ni2 110.24(12) . . ?
C26 P3 C25 106.01(15) . . ?
C26 P3 C33A 101.9(3) . . ?
C33 P3 Ni2 120.3(5) . . ?
C33 P3 C25 102.4(7) . . ?
C33 P3 C26 98.9(5) . . ?
C33A P3 Ni2 124.4(2) . . ?
C39 P4 Ni2 122.21(11) . . ?
C39 P4 C51 100.20(17) . . ?
C45 P4 Ni2 113.99(12) . . ?
C45 P4 C39 99.35(17) . . ?
C45 P4 C51 104.13(17) . . ?
C51 P4 Ni2 114.34(11) . . ?
C51 P5 Ni3 113.72(11) . . ?
C52 P5 Ni3 118.92(11) . . ?
C52 P5 C51 102.41(16) . . ?
C52 P5 C58 99.41(16) . . ?
C58 P5 Ni3 118.33(11) . . ?
C58 P5 C51 101.25(15) . . ?
C1 P6 Ni3 110.55(10) . . ?
C64 P6 Ni3 109.34(11) . . ?
C64 P6 C1 102.86(15) . . ?
C64 P6 C70 103.81(15) . . ?
C70 P6 Ni3 127.83(12) . . ?
C70 P6 C1 99.60(14) . . ?
P1 C1 P6 109.83(16) . . ?
P1 C1 H1A 109.7 . . ?
P1 C1 H1B 109.7 . . ?
P6 C1 H1A 109.7 . . ?
P6 C1 H1B 109.7 . . ?
H1A C1 H1B 108.2 . . ?
C3 C2 P1 122.7(3) . . ?
C7 C2 P1 118.6(2) . . ?
C7 C2 C3 118.7(3) . . ?
C2 C3 H3 119.9 . . ?
C4 C3 C2 120.2(3) . . ?
C4 C3 H3 119.9 . . ?
C3 C4 H4 119.9 . . ?
C5 C4 C3 120.2(3) . . ?
C5 C4 H4 119.9 . . ?
C4 C5 H5 119.9 . . ?
C6 C5 C4 120.2(3) . . ?
C6 C5 H5 119.9 . . ?
C5 C6 H6 119.9 . . ?
C5 C6 C7 120.2(4) . . ?
C7 C6 H6 119.9 . . ?
C2 C7 H7 119.8 . . ?
C6 C7 C2 120.5(3) . . ?
C6 C7 H7 119.8 . . ?
C9 C8 P1 123.3(3) . . ?
C13 C8 P1 118.5(3) . . ?
C13 C8 C9 118.1(3) . . ?
C8 C9 H9 119.7 . . ?
C8 C9 C10 120.6(3) . . ?
C10 C9 H9 119.7 . . ?
C9 C10 H10 119.9 . . ?
C11 C10 C9 120.1(4) . . ?
C11 C10 H10 119.9 . . ?
C10 C11 H11 120.2 . . ?
C10 C11 C12 119.5(3) . . ?
C12 C11 H11 120.2 . . ?
C11 C12 H12 120.0 . . ?
C11 C12 C13 120.1(4) . . ?
C13 C12 H12 120.0 . . ?
C8 C13 C12 121.5(4) . . ?
C8 C13 H13 119.2 . . ?
C12 C13 H13 119.2 . . ?
C15 C14 P2 117.7(2) . . ?
C19 C14 P2 124.6(3) . . ?
C19 C14 C15 117.6(3) . . ?
C14 C15 H15 119.1 . . ?
C16 C15 C14 121.8(3) . . ?
C16 C15 H15 119.1 . . ?
C15 C16 H16 120.2 . . ?
C17 C16 C15 119.6(3) . . ?
C17 C16 H16 120.2 . . ?
C16 C17 H17 120.6 . . ?
C18 C17 C16 118.8(3) . . ?
C18 C17 H17 120.6 . . ?
C17 C18 H18 119.3 . . ?
C19 C18 C17 121.3(4) . . ?
C19 C18 H18 119.3 . . ?
C14 C19 H19 119.6 . . ?
C18 C19 C14 120.8(3) . . ?
C18 C19 H19 119.6 . . ?
C21 C20 P2 123.6(3) . . ?
C28 C20 P2 118.2(3) . . ?
C28 C20 C21 118.3(3) . . ?
C20 C21 H21 119.6 . . ?
C22 C21 C20 120.9(4) . . ?
C22 C21 H21 119.6 . . ?
C21 C22 H22 120.1 . . ?
C21 C22 C23 119.8(4) . . ?
C23 C22 H22 120.1 . . ?
C22 C23 H23 119.8 . . ?
C24 C23 C22 120.5(4) . . ?
C24 C23 H23 119.8 . . ?
C23 C24 H24 120.3 . . ?
C23 C24 C28 119.3(4) . . ?
C28 C24 H24 120.3 . . ?
P2 C25 H25A 108.7 . . ?
P2 C25 H25B 108.7 . . ?
P3 C25 P2 114.04(16) . . ?
P3 C25 H25A 108.7 . . ?
P3 C25 H25B 108.7 . . ?
H25A C25 H25B 107.6 . . ?
C27 C26 P3 117.3(3) . . ?
C32 C26 P3 124.6(3) . . ?
C32 C26 C27 118.1(3) . . ?
C26 C27 H27 119.3 . . ?
C29 C27 C26 121.5(4) . . ?
C29 C27 H27 119.3 . . ?
C20 C28 C24 121.2(3) . . ?
C20 C28 H28 119.4 . . ?
C24 C28 H28 119.4 . . ?
C27 C29 H29 120.3 . . ?
C30 C29 C27 119.4(4) . . ?
C30 C29 H29 120.3 . . ?
C29 C30 H30 119.7 . . ?
C29 C30 C31 120.6(4) . . ?
C31 C30 H30 119.7 . . ?
C30 C31 H31 120.4 . . ?
C30 C31 C32 119.1(4) . . ?
C32 C31 H31 120.4 . . ?
C26 C32 C31 121.3(4) . . ?
C26 C32 H32 119.4 . . ?
C31 C32 H32 119.4 . . ?
C34 C33 P3 124.8(10) . . ?
C34 C33 C38 118.7(15) . . ?
C38 C33 P3 115.6(11) . . ?
C34A C33A P3 123.4(6) . . ?
C34A C33A C38A 117.7(9) . . ?
C38A C33A P3 118.8(7) . . ?
C33 C34 H34 119.5 . . ?
C33 C34 C35 121.0(13) . . ?
C35 C34 H34 119.5 . . ?
C33A C34A H34A 119.4 . . ?
C35A C34A C33A 121.2(8) . . ?
C35A C34A H34A 119.4 . . ?
C34 C35 H35 120.0 . . ?
C34 C35 C36 119.9(14) . . ?
C36 C35 H35 120.0 . . ?
C34A C35A H35A 119.4 . . ?
C36A C35A C34A 121.1(8) . . ?
C36A C35A H35A 119.4 . . ?
C35 C36 H36 120.3 . . ?
C37 C36 C35 119.3(16) . . ?
C37 C36 H36 120.3 . . ?
C35A C36A H36A 121.0 . . ?
C35A C36A C37A 118.0(10) . . ?
C37A C36A H36A 121.0 . . ?
C36 C37 H37 119.9 . . ?
C36 C37 C38 120.3(17) . . ?
C38 C37 H37 119.8 . . ?
C36A C37A H37A 119.4 . . ?
C36A C37A C38A 121.1(9) . . ?
C38A C37A H37A 119.4 . . ?
C33 C38 C37 120.6(17) . . ?
C33 C38 H38 119.7 . . ?
C37 C38 H38 119.7 . . ?
C33A C38A C37A 120.8(10) . . ?
C33A C38A H38A 119.6 . . ?
C37A C38A H38A 119.6 . . ?
C40 C39 P4 117.5(3) . . ?
C44 C39 P4 124.6(3) . . ?
C44 C39 C40 117.8(4) . . ?
C39 C40 H40 119.9 . . ?
C41 C40 C39 120.3(5) . . ?
C41 C40 H40 119.9 . . ?
C40 C41 H41 119.5 . . ?
C42 C41 C40 121.0(6) . . ?
C42 C41 H41 119.5 . . ?
C41 C42 H42 120.7 . . ?
C43 C42 C41 118.5(5) . . ?
C43 C42 H42 120.7 . . ?
C42 C43 H43 119.3 . . ?
C42 C43 C44 121.3(6) . . ?
C44 C43 H43 119.3 . . ?
C39 C44 C43 121.0(5) . . ?
C39 C44 H44 119.5 . . ?
C43 C44 H44 119.5 . . ?
C46 C45 P4 122.4(3) . . ?
C50 C45 P4 118.9(3) . . ?
C50 C45 C46 118.7(4) . . ?
C45 C46 H46 119.5 . . ?
C47 C46 C45 121.0(5) . . ?
C47 C46 H46 119.5 . . ?
C46 C47 H47 120.4 . . ?
C46 C47 C48 119.1(5) . . ?
C48 C47 H47 120.4 . . ?
C47 C48 H48 119.6 . . ?
C49 C48 C47 120.7(5) . . ?
C49 C48 H48 119.6 . . ?
C48 C49 H49 120.0 . . ?
C48 C49 C50 120.0(5) . . ?
C50 C49 H49 120.0 . . ?
C45 C50 C49 120.5(4) . . ?
C45 C50 H50 119.8 . . ?
C49 C50 H50 119.8 . . ?
P4 C51 P5 111.87(18) . . ?
P4 C51 H51A 109.2 . . ?
P4 C51 H51B 109.2 . . ?
P5 C51 H51A 109.2 . . ?
P5 C51 H51B 109.2 . . ?
H51A C51 H51B 107.9 . . ?
C53 C52 P5 124.9(3) . . ?
C53 C52 C57 118.1(3) . . ?
C57 C52 P5 116.7(2) . . ?
C52 C53 H53 119.4 . . ?
C54 C53 C52 121.1(4) . . ?
C54 C53 H53 119.4 . . ?
C53 C54 H54 120.0 . . ?
C53 C54 C55 120.0(4) . . ?
C55 C54 H54 120.0 . . ?
C54 C55 H55 120.2 . . ?
C56 C55 C54 119.6(4) . . ?
C56 C55 H55 120.2 . . ?
C55 C56 H56 119.9 . . ?
C55 C56 C57 120.2(4) . . ?
C57 C56 H56 119.9 . . ?
C52 C57 H57 119.5 . . ?
C56 C57 C52 121.0(3) . . ?
C56 C57 H57 119.5 . . ?
C59 C58 P5 122.7(3) . . ?
C63 C58 P5 118.9(3) . . ?
C63 C58 C59 118.4(3) . . ?
C58 C59 H59 120.1 . . ?
C60 C59 C58 119.8(4) . . ?
C60 C59 H59 120.1 . . ?
C59 C60 H60 119.6 . . ?
C62 C60 C59 120.8(4) . . ?
C62 C60 H60 119.6 . . ?
C62 C61 H61 120.1 . . ?
C62 C61 C63 119.8(4) . . ?
C63 C61 H61 120.1 . . ?
C60 C62 C61 120.0(4) . . ?
C60 C62 H62 120.0 . . ?
C61 C62 H62 120.0 . . ?
C58 C63 C61 121.2(4) . . ?
C58 C63 H63 119.4 . . ?
C61 C63 H63 119.4 . . ?
C65 C64 P6 119.8(3) . . ?
C65 C64 C69 118.2(3) . . ?
C69 C64 P6 121.1(3) . . ?
C64 C65 H65 119.5 . . ?
C66 C65 C64 120.9(4) . . ?
C66 C65 H65 119.5 . . ?
C65 C66 H66 119.8 . . ?
C67 C66 C65 120.3(4) . . ?
C67 C66 H66 119.8 . . ?
C66 C67 H67 120.3 . . ?
C68 C67 C66 119.5(4) . . ?
C68 C67 H67 120.3 . . ?
C67 C68 H68 119.6 . . ?
C67 C68 C69 120.8(4) . . ?
C69 C68 H68 119.6 . . ?
C64 C69 C68 120.2(4) . . ?
C64 C69 H69 119.9 . . ?
C68 C69 H69 119.9 . . ?
C71 C70 P6 123.0(3) . . ?
C75 C70 P6 118.2(3) . . ?
C75 C70 C71 118.6(3) . . ?
C70 C71 H71 119.5 . . ?
C72 C71 C70 120.9(4) . . ?
C72 C71 H71 119.5 . . ?
C71 C72 H72 120.1 . . ?
C73 C72 C71 119.8(3) . . ?
C73 C72 H72 120.1 . . ?
C72 C73 H73 119.9 . . ?
C72 C73 C74 120.2(4) . . ?
C74 C73 H73 119.9 . . ?
C73 C74 H74 120.3 . . ?
C73 C74 C75 119.5(4) . . ?
C75 C74 H74 120.3 . . ?
C70 C75 C74 121.0(4) . . ?
C70 C75 H75 119.5 . . ?
C74 C75 H75 119.5 . . ?
C3S O1S C2S 114.6(5) . . ?
H1SA C1S H1SB 109.5 . . ?
H1SA C1S H1SC 109.5 . . ?
H1SB C1S H1SC 109.5 . . ?
C2S C1S H1SA 109.5 . . ?
C2S C1S H1SB 109.5 . . ?
C2S C1S H1SC 109.5 . . ?
O1S C2S C1S 112.2(6) . . ?
O1S C2S H2SA 109.2 . . ?
O1S C2S H2SB 109.2 . . ?
C1S C2S H2SA 109.2 . . ?
C1S C2S H2SB 109.2 . . ?
H2SA C2S H2SB 107.9 . . ?
O1S C3S H3SA 109.5 . . ?
O1S C3S H3SB 109.5 . . ?
O1S C3S C4S 110.6(8) . . ?
H3SA C3S H3SB 108.1 . . ?
C4S C3S H3SA 109.5 . . ?
C4S C3S H3SB 109.5 . . ?
C3S C4S H4SA 109.5 . . ?
C3S C4S H4SB 109.5 . . ?
C3S C4S H4SC 109.5 . . ?
H4SA C4S H4SB 109.5 . . ?
H4SA C4S H4SC 109.5 . . ?
H4SB C4S H4SC 109.5 . . ?
C3T O1T C2T 114.8(8) . . ?
H1TA C1T H1TB 109.5 . . ?
H1TA C1T H1TC 109.5 . . ?
H1TB C1T H1TC 109.5 . . ?
C2T C1T H1TA 109.5 . . ?
C2T C1T H1TB 109.5 . . ?
C2T C1T H1TC 109.5 . . ?
O1T C2T C1T 113.6(9) . . ?
O1T C2T H2TA 108.8 . . ?
O1T C2T H2TB 108.8 . . ?
C1T C2T H2TA 108.8 . . ?
C1T C2T H2TB 108.8 . . ?
H2TA C2T H2TB 107.7 . . ?
O1T C3T H3TA 109.5 . . ?
O1T C3T H3TB 109.5 . . ?
O1T C3T C4T 110.8(10) . . ?
H3TA C3T H3TB 108.1 . . ?
C4T C3T H3TA 109.5 . . ?
C4T C3T H3TB 109.5 . . ?
C3T C4T H4TA 109.5 . . ?
C3T C4T H4TB 109.5 . . ?
C3T C4T H4TC 109.5 . . ?
H4TA C4T H4TB 109.5 . . ?
H4TA C4T H4TC 109.5 . . ?
H4TB C4T H4TC 109.5 . . ?

loop_
_geom_bond_atom_site_label_1
_geom_bond_atom_site_label_2
_geom_bond_distance
_geom_bond_site_symmetry_2
_geom_bond_publ_flag
Sn1 Ni1 2.5187(5) . ?
Sn1 Ni2 2.5502(5) . ?
Sn1 Ni3 2.5348(5) . ?
Ni1 H 1.70(3) . ?
Ni1 Ni2 2.7445(6) . ?
Ni1 Ni3 2.4449(5) . ?
Ni1 P1 2.1897(9) . ?
Ni1 P2 2.1203(9) . ?
Ni2 H 1.62(3) . ?
Ni2 Ni3 2.7315(6) . ?
Ni2 P3 2.1574(9) . ?
Ni2 P4 2.1659(9) . ?
Ni3 H 1.66(3) . ?
Ni3 P5 2.1308(9) . ?
Ni3 P6 2.1862(9) . ?
P1 C1 1.848(3) . ?
P1 C2 1.834(3) . ?
P1 C8 1.839(3) . ?
P2 C14 1.843(3) . ?
P2 C20 1.844(3) . ?
P2 C25 1.859(3) . ?
P3 C25 1.853(3) . ?
P3 C26 1.838(4) . ?
P3 C33 1.782(16) . ?
P3 C33A 1.879(9) . ?
P4 C39 1.847(4) . ?
P4 C45 1.832(4) . ?
P4 C51 1.851(4) . ?
P5 C51 1.851(3) . ?
P5 C52 1.838(4) . ?
P5 C58 1.848(3) . ?
P6 C1 1.852(3) . ?
P6 C64 1.832(3) . ?
P6 C70 1.840(3) . ?
C1 H1A 0.9900 . ?
C1 H1B 0.9900 . ?
C2 C3 1.399(4) . ?
C2 C7 1.391(5) . ?
C3 H3 0.9500 . ?
C3 C4 1.390(5) . ?
C4 H4 0.9500 . ?
C4 C5 1.379(6) . ?
C5 H5 0.9500 . ?
C5 C6 1.374(5) . ?
C6 H6 0.9500 . ?
C6 C7 1.391(5) . ?
C7 H7 0.9500 . ?
C8 C9 1.389(5) . ?
C8 C13 1.377(5) . ?
C9 H9 0.9500 . ?
C9 C10 1.395(5) . ?
C10 H10 0.9500 . ?
C10 C11 1.374(6) . ?
C11 H11 0.9500 . ?
C11 C12 1.378(6) . ?
C12 H12 0.9500 . ?
C12 C13 1.381(5) . ?
C13 H13 0.9500 . ?
C14 C15 1.392(4) . ?
C14 C19 1.387(5) . ?
C15 H15 0.9500 . ?
C15 C16 1.387(5) . ?
C16 H16 0.9500 . ?
C16 C17 1.385(5) . ?
C17 H17 0.9500 . ?
C17 C18 1.384(6) . ?
C18 H18 0.9500 . ?
C18 C19 1.375(5) . ?
C19 H19 0.9500 . ?
C20 C21 1.397(5) . ?
C20 C28 1.392(5) . ?
C21 H21 0.9500 . ?
C21 C22 1.380(5) . ?
C22 H22 0.9500 . ?
C22 C23 1.394(6) . ?
C23 H23 0.9500 . ?
C23 C24 1.374(6) . ?
C24 H24 0.9500 . ?
C24 C28 1.396(5) . ?
C25 H25A 0.9900 . ?
C25 H25B 0.9900 . ?
C26 C27 1.394(5) . ?
C26 C32 1.382(5) . ?
C27 H27 0.9500 . ?
C27 C29 1.380(5) . ?
C28 H28 0.9500 . ?
C29 H29 0.9500 . ?
C29 C30 1.378(6) . ?
C30 H30 0.9500 . ?
C30 C31 1.387(6) . ?
C31 H31 0.9500 . ?
C31 C32 1.391(6) . ?
C32 H32 0.9500 . ?
C33 C34 1.381(7) . ?
C33 C38 1.384(7) . ?
C33A C34A 1.384(6) . ?
C33A C38A 1.384(6) . ?
C34 H34 0.9500 . ?
C34 C35 1.385(7) . ?
C34A H34A 0.9500 . ?
C34A C35A 1.382(6) . ?
C35 H35 0.9500 . ?
C35 C36 1.387(7) . ?
C35A H35A 0.9500 . ?
C35A C36A 1.378(6) . ?
C36 H36 0.9500 . ?
C36 C37 1.382(7) . ?
C36A H36A 0.9500 . ?
C36A C37A 1.379(6) . ?
C37 H37 0.9500 . ?
C37 C38 1.387(7) . ?
C37A H37A 0.9500 . ?
C37A C38A 1.391(6) . ?
C38 H38 0.9500 . ?
C38A H38A 0.9500 . ?
C39 C40 1.396(6) . ?
C39 C44 1.369(6) . ?
C40 H40 0.9500 . ?
C40 C41 1.395(6) . ?
C41 H41 0.9500 . ?
C41 C42 1.378(9) . ?
C42 H42 0.9500 . ?
C42 C43 1.349(9) . ?
C43 H43 0.9500 . ?
C43 C44 1.402(6) . ?
C44 H44 0.9500 . ?
C45 C46 1.393(5) . ?
C45 C50 1.391(6) . ?
C46 H46 0.9500 . ?
C46 C47 1.387(6) . ?
C47 H47 0.9500 . ?
C47 C48 1.392(8) . ?
C48 H48 0.9500 . ?
C48 C49 1.368(7) . ?
C49 H49 0.9500 . ?
C49 C50 1.392(6) . ?
C50 H50 0.9500 . ?
C51 H51A 0.9900 . ?
C51 H51B 0.9900 . ?
C52 C53 1.386(5) . ?
C52 C57 1.387(5) . ?
C53 H53 0.9500 . ?
C53 C54 1.376(6) . ?
C54 H54 0.9500 . ?
C54 C55 1.381(6) . ?
C55 H55 0.9500 . ?
C55 C56 1.376(5) . ?
C56 H56 0.9500 . ?
C56 C57 1.378(5) . ?
C57 H57 0.9500 . ?
C58 C59 1.407(5) . ?
C58 C63 1.376(5) . ?
C59 H59 0.9500 . ?
C59 C60 1.389(6) . ?
C60 H60 0.9500 . ?
C60 C62 1.364(7) . ?
C61 H61 0.9500 . ?
C61 C62 1.381(7) . ?
C61 C63 1.389(5) . ?
C62 H62 0.9500 . ?
C63 H63 0.9500 . ?
C64 C65 1.393(5) . ?
C64 C69 1.395(5) . ?
C65 H65 0.9500 . ?
C65 C66 1.384(5) . ?
C66 H66 0.9500 . ?
C66 C67 1.383(6) . ?
C67 H67 0.9500 . ?
C67 C68 1.370(6) . ?
C68 H68 0.9500 . ?
C68 C69 1.396(5) . ?
C69 H69 0.9500 . ?
C70 C71 1.390(5) . ?
C70 C75 1.384(5) . ?
C71 H71 0.9500 . ?
C71 C72 1.383(5) . ?
C72 H72 0.9500 . ?
C72 C73 1.381(6) . ?
C73 H73 0.9500 . ?
C73 C74 1.387(6) . ?
C74 H74 0.9500 . ?
C74 C75 1.388(5) . ?
C75 H75 0.9500 . ?
O1S C2S 1.396(6) . ?
O1S C3S 1.391(6) . ?
C1S H1SA 0.9800 . ?
C1S H1SB 0.9800 . ?
C1S H1SC 0.9800 . ?
C1S C2S 1.460(8) . ?
C2S H2SA 0.9900 . ?
C2S H2SB 0.9900 . ?
C3S H3SA 0.9900 . ?
C3S H3SB 0.9900 . ?
C3S C4S 1.494(9) . ?
C4S H4SA 0.9800 . ?
C4S H4SB 0.9800 . ?
C4S H4SC 0.9800 . ?
O1T C2T 1.395(7) . ?
O1T C3T 1.391(7) . ?
C1T H1TA 0.9800 . ?
C1T H1TB 0.9800 . ?
C1T H1TC 0.9800 . ?
C1T C2T 1.454(9) . ?
C2T H2TA 0.9900 . ?
C2T H2TB 0.9900 . ?
C3T H3TA 0.9900 . ?
C3T H3TB 0.9900 . ?
C3T C4T 1.494(10) . ?
C4T H4TA 0.9800 . ?
C4T H4TB 0.9800 . ?
C4T H4TC 0.9800 . ?

loop_
_geom_torsion_atom_site_label_1
_geom_torsion_atom_site_label_2
_geom_torsion_atom_site_label_3
_geom_torsion_atom_site_label_4
_geom_torsion
_geom_torsion_site_symmetry_1
_geom_torsion_site_symmetry_2
_geom_torsion_site_symmetry_3
_geom_torsion_site_symmetry_4
_geom_torsion_publ_flag
Ni1 P1 C1 P6 -45.64(18) . . . . ?
Ni1 P1 C2 C3 165.7(2) . . . . ?
Ni1 P1 C2 C7 -13.6(3) . . . . ?
Ni1 P1 C8 C9 115.5(3) . . . . ?
Ni1 P1 C8 C13 -60.4(3) . . . . ?
Ni1 P2 C14 C15 -48.7(3) . . . . ?
Ni1 P2 C14 C19 131.6(3) . . . . ?
Ni1 P2 C20 C21 166.2(2) . . . . ?
Ni1 P2 C20 C28 -13.1(3) . . . . ?
Ni1 P2 C25 P3 15.3(2) . . . . ?
Ni2 P3 C25 P2 -30.1(2) . . . . ?
Ni2 P3 C26 C27 -39.9(3) . . . . ?
Ni2 P3 C26 C32 141.2(3) . . . . ?
Ni2 P3 C33 C34 148.4(15) . . . . ?
Ni2 P3 C33 C38 -42(2) . . . . ?
Ni2 P3 C33A C34A 171.4(9) . . . . ?
Ni2 P3 C33A C38A -6.1(14) . . . . ?
Ni2 P4 C39 C40 -73.1(3) . . . . ?
Ni2 P4 C39 C44 103.7(4) . . . . ?
Ni2 P4 C45 C46 -176.8(3) . . . . ?
Ni2 P4 C45 C50 3.4(3) . . . . ?
Ni2 P4 C51 P5 40.6(2) . . . . ?
Ni3 P5 C51 P4 -20.8(2) . . . . ?
Ni3 P5 C52 C53 -154.8(3) . . . . ?
Ni3 P5 C52 C57 31.2(3) . . . . ?
Ni3 P5 C58 C59 -128.6(3) . . . . ?
Ni3 P5 C58 C63 49.3(3) . . . . ?
Ni3 P6 C1 P1 33.75(19) . . . . ?
Ni3 P6 C64 C65 73.1(3) . . . . ?
Ni3 P6 C64 C69 -96.2(3) . . . . ?
Ni3 P6 C70 C71 163.9(2) . . . . ?
Ni3 P6 C70 C75 -20.9(3) . . . . ?
P1 C2 C3 C4 -178.6(3) . . . . ?
P1 C2 C7 C6 -180.0(3) . . . . ?
P1 C8 C9 C10 -176.9(3) . . . . ?
P1 C8 C13 C12 177.8(3) . . . . ?
P2 C14 C15 C16 -179.4(3) . . . . ?
P2 C14 C19 C18 -180.0(3) . . . . ?
P2 C20 C21 C22 -178.6(3) . . . . ?
P2 C20 C28 C24 179.4(3) . . . . ?
P3 C26 C27 C29 179.9(3) . . . . ?
P3 C26 C32 C31 179.8(3) . . . . ?
P3 C33 C34 C35 173.5(13) . . . . ?
P3 C33 C38 C37 -174.5(15) . . . . ?
P3 C33A C34A C35A 179.4(8) . . . . ?
P3 C33A C38A C37A 179.3(8) . . . . ?
P4 C39 C40 C41 176.9(4) . . . . ?
P4 C39 C44 C43 -177.0(4) . . . . ?
P4 C45 C46 C47 177.7(4) . . . . ?
P4 C45 C50 C49 -178.2(3) . . . . ?
P5 C52 C53 C54 -173.9(4) . . . . ?
P5 C52 C57 C56 173.3(3) . . . . ?
P5 C58 C59 C60 178.6(4) . . . . ?
P5 C58 C63 C61 179.8(4) . . . . ?
P6 C64 C65 C66 -168.9(3) . . . . ?
P6 C64 C69 C68 169.2(3) . . . . ?
P6 C70 C71 C72 174.9(3) . . . . ?
P6 C70 C75 C74 -175.9(3) . . . . ?
C1 P1 C2 C3 46.7(3) . . . . ?
C1 P1 C2 C7 -132.6(3) . . . . ?
C1 P1 C8 C9 -125.4(3) . . . . ?
C1 P1 C8 C13 58.7(3) . . . . ?
C1 P6 C64 C65 -44.4(3) . . . . ?
C1 P6 C64 C69 146.3(3) . . . . ?
C1 P6 C70 C71 -70.5(3) . . . . ?
C1 P6 C70 C75 104.7(3) . . . . ?
C2 P1 C1 P6 80.62(18) . . . . ?
C2 P1 C8 C9 -20.7(3) . . . . ?
C2 P1 C8 C13 163.4(3) . . . . ?
C2 C3 C4 C5 -0.9(5) . . . . ?
C3 C2 C7 C6 0.7(5) . . . . ?
C3 C4 C5 C6 -0.3(6) . . . . ?
C4 C5 C6 C7 1.7(6) . . . . ?
C5 C6 C7 C2 -1.9(5) . . . . ?
C7 C2 C3 C4 0.7(5) . . . . ?
C8 P1 C1 P6 -174.19(16) . . . . ?
C8 P1 C2 C3 -56.6(3) . . . . ?
C8 P1 C2 C7 124.1(3) . . . . ?
C8 C9 C10 C11 -0.2(5) . . . . ?
C9 C8 C13 C12 1.7(5) . . . . ?
C9 C10 C11 C12 0.6(6) . . . . ?
C10 C11 C12 C13 0.1(6) . . . . ?
C11 C12 C13 C8 -1.3(6) . . . . ?
C13 C8 C9 C10 -0.9(5) . . . . ?
C14 P2 C20 C21 -63.1(3) . . . . ?
C14 P2 C20 C28 117.6(3) . . . . ?
C14 P2 C25 P3 -109.78(18) . . . . ?
C14 C15 C16 C17 -0.3(6) . . . . ?
C15 C14 C19 C18 0.3(6) . . . . ?
C15 C16 C17 C18 -0.4(7) . . . . ?
C16 C17 C18 C19 1.1(7) . . . . ?
C17 C18 C19 C14 -1.1(7) . . . . ?
C19 C14 C15 C16 0.3(5) . . . . ?
C20 P2 C14 C15 177.1(3) . . . . ?
C20 P2 C14 C19 -2.6(3) . . . . ?
C20 P2 C25 P3 145.93(17) . . . . ?
C20 C21 C22 C23 -1.7(6) . . . . ?
C21 C20 C28 C24 0.1(5) . . . . ?
C21 C22 C23 C24 1.9(6) . . . . ?
C22 C23 C24 C28 -1.2(6) . . . . ?
C23 C24 C28 C20 0.2(5) . . . . ?
C25 P2 C14 C15 74.7(3) . . . . ?
C25 P2 C14 C19 -105.0(3) . . . . ?
C25 P2 C20 C21 41.2(3) . . . . ?
C25 P2 C20 C28 -138.1(3) . . . . ?
C25 P3 C26 C27 -167.2(3) . . . . ?
C25 P3 C26 C32 13.9(4) . . . . ?
C25 P3 C33 C34 -80.0(18) . . . . ?
C25 P3 C33 C38 89.6(19) . . . . ?
C25 P3 C33A C34A -61.1(10) . . . . ?
C25 P3 C33A C38A 121.5(12) . . . . ?
C26 P3 C25 P2 93.16(19) . . . . ?
C26 P3 C33 C34 28.6(18) . . . . ?
C26 P3 C33 C38 -161.8(18) . . . . ?
C26 P3 C33A C34A 46.4(10) . . . . ?
C26 P3 C33A C38A -131.0(12) . . . . ?
C26 C27 C29 C30 -0.1(7) . . . . ?
C27 C26 C32 C31 0.9(6) . . . . ?
C27 C29 C30 C31 1.6(7) . . . . ?
C28 C20 C21 C22 0.7(5) . . . . ?
C29 C30 C31 C32 -1.8(8) . . . . ?
C30 C31 C32 C26 0.6(7) . . . . ?
C32 C26 C27 C29 -1.1(6) . . . . ?
C33 P3 C25 P2 -163.7(4) . . . . ?
C33 P3 C26 C27 87.1(7) . . . . ?
C33 P3 C26 C32 -91.8(7) . . . . ?
C33 C34 C35 C36 -3(3) . . . . ?
C33A P3 C25 P2 -163.0(3) . . . . ?
C33A P3 C26 C27 94.0(5) . . . . ?
C33A P3 C26 C32 -85.0(5) . . . . ?
C33A C34A C35A C36A 3.1(17) . . . . ?
C34 C33 C38 C37 -4(3) . . . . ?
C34 C35 C36 C37 2(3) . . . . ?
C34A C33A C38A C37A 1.7(15) . . . . ?
C34A C35A C36A C37A -2(2) . . . . ?
C35 C36 C37 C38 -2(3) . . . . ?
C35A C36A C37A C38A 0(2) . . . . ?
C36 C37 C38 C33 3(3) . . . . ?
C36A C37A C38A C33A -0.3(17) . . . . ?
C38 C33 C34 C35 4(3) . . . . ?
C38A C33A C34A C35A -3.1(15) . . . . ?
C39 P4 C45 C46 51.5(4) . . . . ?
C39 P4 C45 C50 -128.2(3) . . . . ?
C39 P4 C51 P5 173.11(18) . . . . ?
C39 C40 C41 C42 0.5(8) . . . . ?
C40 C39 C44 C43 -0.3(7) . . . . ?
C40 C41 C42 C43 -0.6(8) . . . . ?
C41 C42 C43 C44 0.3(9) . . . . ?
C42 C43 C44 C39 0.2(9) . . . . ?
C44 C39 C40 C41 0.0(6) . . . . ?
C45 P4 C39 C40 53.2(3) . . . . ?
C45 P4 C39 C44 -130.1(4) . . . . ?
C45 P4 C51 P5 -84.4(2) . . . . ?
C45 C46 C47 C48 2.2(8) . . . . ?
C46 C45 C50 C49 2.1(6) . . . . ?
C46 C47 C48 C49 -1.5(9) . . . . ?
C47 C48 C49 C50 1.1(9) . . . . ?
C48 C49 C50 C45 -1.4(7) . . . . ?
C50 C45 C46 C47 -2.5(7) . . . . ?
C51 P4 C39 C40 159.5(3) . . . . ?
C51 P4 C39 C44 -23.8(4) . . . . ?
C51 P4 C45 C46 -51.6(4) . . . . ?
C51 P4 C45 C50 128.7(3) . . . . ?
C51 P5 C52 C53 -28.5(4) . . . . ?
C51 P5 C52 C57 157.5(3) . . . . ?
C51 P5 C58 C59 106.4(4) . . . . ?
C51 P5 C58 C63 -75.6(3) . . . . ?
C52 P5 C51 P4 -150.38(18) . . . . ?
C52 P5 C58 C59 1.6(4) . . . . ?
C52 P5 C58 C63 179.6(3) . . . . ?
C52 C53 C54 C55 0.7(7) . . . . ?
C53 C52 C57 C56 -1.2(5) . . . . ?
C53 C54 C55 C56 -0.2(7) . . . . ?
C54 C55 C56 C57 -0.9(6) . . . . ?
C55 C56 C57 C52 1.6(6) . . . . ?
C57 C52 C53 C54 0.0(6) . . . . ?
C58 P5 C51 P4 107.23(19) . . . . ?
C58 P5 C52 C53 75.3(4) . . . . ?
C58 P5 C52 C57 -98.7(3) . . . . ?
C58 C59 C60 C62 1.5(9) . . . . ?
C59 C58 C63 C61 -2.1(6) . . . . ?
C59 C60 C62 C61 -2.0(10) . . . . ?
C62 C61 C63 C58 1.6(7) . . . . ?
C63 C58 C59 C60 0.6(7) . . . . ?
C63 C61 C62 C60 0.5(9) . . . . ?
C64 P6 C1 P1 150.39(17) . . . . ?
C64 P6 C70 C71 35.4(3) . . . . ?
C64 P6 C70 C75 -149.4(3) . . . . ?
C64 C65 C66 C67 -0.6(6) . . . . ?
C65 C64 C69 C68 -0.2(5) . . . . ?
C65 C66 C67 C68 0.2(6) . . . . ?
C66 C67 C68 C69 0.2(6) . . . . ?
C67 C68 C69 C64 -0.2(6) . . . . ?
C69 C64 C65 C66 0.6(5) . . . . ?
C70 P6 C1 P1 -102.94(18) . . . . ?
C70 P6 C64 C65 -147.9(3) . . . . ?
C70 P6 C64 C69 42.9(3) . . . . ?
C70 C71 C72 C73 0.5(5) . . . . ?
C71 C70 C75 C74 -0.6(5) . . . . ?
C71 C72 C73 C74 0.0(6) . . . . ?
C72 C73 C74 C75 -0.8(6) . . . . ?
C73 C74 C75 C70 1.1(6) . . . . ?
C75 C70 C71 C72 -0.2(5) . . . . ?
C2S O1S C3S C4S 175.9(8) . . . . ?
C3S O1S C2S C1S 178.7(8) . . . . ?
C2T O1T C3T C4T 174.6(18) . . . . ?
C3T O1T C2T C1T 80(2) . . . . ?

loop_
_platon_squeeze_void_nr
_platon_squeeze_void_average_x
_platon_squeeze_void_average_y
_platon_squeeze_void_average_z
_platon_squeeze_void_volume
_platon_squeeze_void_count_electrons
_platon_squeeze_void_content
1 0.000 0.500 0.500 518 122 ' '
